data_7159760
loop_
_publ_author_name
'Le, Duc Long'
'Nguyen, Le Anh'
'Vo, Ngoc Binh'
'Nguyen, Thi Thu Tram'
'Ngo, Quoc Anh'
'Retailleau, Pascal'
'Nguyen, Thanh Binh'

_publ_section_title
;
 Sodium sulfide-promoted regiodefined redox condensation of
 o-nitroanilines with aryl ketones to benzo[a]phenazines and quinoxalines
;
_journal_issue 6
_journal_name_full 'Organic &amp; Biomolecular Chemistry'
_journal_page_first 1167
_journal_page_last 1171
_journal_paper_doi 10.1039/D3OB02028B
_journal_volume 22
_journal_year 2024
_chemical_formula_moiety 'C16 H9 Br N2'
_chemical_formula_sum 'C16 H9 Br N2'
_chemical_formula_weight 309.16
_chemical_name_systematic 9-bromobenzo[a]phenazine
_space_group_crystal_system monoclinic
_space_group_IT_number 14
_space_group_name_Hall '-P 2yn'
_space_group_name_H-M_alt 'P 1 21/n 1'
_atom_sites_solution_hydrogens geom
_atom_sites_solution_primary other
_atom_sites_solution_secondary difmap
_audit_creation_method SHELXL-2019/3
_audit_update_record
;
2023-11-27 deposited with the CCDC.	2024-01-10 downloaded from the CCDC.
;
_cell_angle_alpha 90
_cell_angle_beta 96.230(13)
_cell_angle_gamma 90
_cell_formula_units_Z 4
_cell_length_a 16.013(2)
_cell_length_b 4.6349(7)
_cell_length_c 16.5622(19)
_cell_measurement_reflns_used 2061
_cell_measurement_temperature 293(2)
_cell_measurement_theta_max 24.7910
_cell_measurement_theta_min 3.7200
_cell_volume 1222.0(3)
_computing_cell_refinement 'CrysAlisPro 1.171.43.96a (Rigaku OD, 2023)'
_computing_data_collection 'CrysAlisPro system (CCD 43.96a 64-bit)'
_computing_data_reduction 'CrysAlisPro 1.171.43.96a (Rigaku OD, 2023)'
_computing_structure_refinement 'SHELXL-2019/2 (Sheldrick, 2015b)'
_computing_structure_solution 'SHELXT (Sheldrick, 2015a)'
_diffrn_ambient_temperature 293(2)
_diffrn_detector 'Hybrid Pixel Array Detector'
_diffrn_detector_area_resol_mean 5.8140
_diffrn_measured_fraction_theta_full 0.992
_diffrn_measured_fraction_theta_max 0.992
_diffrn_measurement_device 'four-circle diffractometer'
_diffrn_measurement_device_type 'XtaLAB AFC12 (RINC): Kappa single'
_diffrn_radiation_monochromator mirror
_diffrn_radiation_probe x-ray
_diffrn_radiation_type 'Mo K\a'
_diffrn_radiation_wavelength 0.71073
_diffrn_reflns_av_R_equivalents 0.1278
_diffrn_reflns_av_unetI/netI 0.0880
_diffrn_reflns_Laue_measured_fraction_full 0.992
_diffrn_reflns_Laue_measured_fraction_max 0.992
_diffrn_reflns_limit_h_max 15
_diffrn_reflns_limit_h_min -16
_diffrn_reflns_limit_k_max 4
_diffrn_reflns_limit_k_min -4
_diffrn_reflns_limit_l_max 16
_diffrn_reflns_limit_l_min -16
_diffrn_reflns_number 6207
_diffrn_reflns_point_group_measured_fraction_full 0.992
_diffrn_reflns_point_group_measured_fraction_max 0.992
_diffrn_reflns_theta_full 20.807
_diffrn_reflns_theta_max 20.807
_diffrn_reflns_theta_min 3.362
_diffrn_source 'micro-focus sealed X-ray tube'
_diffrn_source_type 'Rigaku (Mo) X-ray Source'
_exptl_absorpt_coefficient_mu 3.348
_exptl_absorpt_correction_T_max 1.000
_exptl_absorpt_correction_T_min 0.614
_exptl_absorpt_correction_type gaussian
_exptl_absorpt_process_details
;
CrysAlisPro 1.171.43.96a (Rigaku Oxford Diffraction, 2023)
Numerical absorption correction based on gaussian integration over
a multifaceted crystal model
Empirical absorption correction using spherical harmonics,
implemented in SCALE3 ABSPACK scaling algorithm.
;
_exptl_crystal_colour yellow
_exptl_crystal_density_diffrn 1.681
_exptl_crystal_description needle
_exptl_crystal_F_000 616
_exptl_crystal_recrystallization_method 'Re-crystallisation from solvent: deuterated chloroform'
_exptl_crystal_size_max 0.208
_exptl_crystal_size_mid 0.045
_exptl_crystal_size_min 0.025
_refine_diff_density_max 1.400
_refine_diff_density_min -0.888
_refine_diff_density_rms 0.136
_refine_ls_extinction_method none
_refine_ls_goodness_of_fit_ref 1.109
_refine_ls_hydrogen_treatment constr
_refine_ls_matrix_type full
_refine_ls_number_parameters 172
_refine_ls_number_reflns 1276
_refine_ls_number_restraints 0
_refine_ls_restrained_S_all 1.109
_refine_ls_R_factor_all 0.0882
_refine_ls_R_factor_gt 0.0723
_refine_ls_shift/su_max 0.000
_refine_ls_shift/su_mean 0.000
_refine_ls_structure_factor_coef Fsqd
_refine_ls_weighting_details 'w=1/[\s^2^(Fo^2^)+(0.1132P)^2^+1.6583P] where P=(Fo^2^+2Fc^2^)/3'
_refine_ls_weighting_scheme calc
_refine_ls_wR_factor_gt 0.1744
_refine_ls_wR_factor_ref 0.1919
_reflns_Friedel_coverage 0.000
_reflns_number_gt 1009
_reflns_number_total 1276
_reflns_threshold_expression 'I > 2\s(I)'
_cod_data_source_file d3ob02028b2.cif
_cod_data_source_block B19812
_cod_depositor_comments 'Adding full bibliography for 7159759--7159762.cif.'
_cod_original_sg_symbol_H-M 'P 21/n'
_cod_database_code 7159760
_shelx_space_group_comment
;
The symmetry employed for this shelxl refinement is uniquely defined
by the following loop, which should always be used as a source of
symmetry information in preference to the above space-group names.
They are only intended as comments.
;

loop_
_space_group_symop_operation_xyz
'x, y, z'
'-x+1/2, y+1/2, -z+1/2'
'-x, -y, -z'
'x-1/2, -y-1/2, z-1/2'

loop_
_atom_site_label
_atom_site_type_symbol
_atom_site_fract_x
_atom_site_fract_y
_atom_site_fract_z
_atom_site_U_iso_or_equiv
_atom_site_adp_type
_atom_site_occupancy
_atom_site_site_symmetry_order
_atom_site_calc_flag
_atom_site_refinement_flags_posn
_atom_site_refinement_flags_adp
_atom_site_refinement_flags_occupancy
_atom_site_disorder_assembly
_atom_site_disorder_group
C2 C 0.4800(5) 0.572(2) 0.3367(5) 0.048(2) Uani 1 1 d . . . . .
C3 C 0.5847(6) 0.2691(18) 0.3906(6) 0.042(2) Uani 1 1 d . . . . .
C4 C 0.6189(6) 0.065(2) 0.4492(5) 0.048(2) Uani 1 1 d . . . . .
H4 H 0.587093 -0.002444 0.488998 0.058 Uiso 1 1 calc R U . . .
C5 C 0.6978(5) -0.0291(18) 0.4463(5) 0.044(2) Uani 1 1 d . . . . .
C6 C 0.7462(6) 0.053(2) 0.3833(5) 0.050(2) Uani 1 1 d . . . . .
H6 H 0.799330 -0.026106 0.381196 0.060 Uiso 1 1 calc R U . . .
C7 C 0.7164(6) 0.2420(17) 0.3274(6) 0.044(2) Uani 1 1 d . . . . .
H7 H 0.749112 0.297143 0.287002 0.052 Uiso 1 1 calc R U . . .
C8 C 0.6342(5) 0.362(2) 0.3287(5) 0.043(2) Uani 1 1 d . . . . .
C9 C 0.4972(5) 0.870(2) 0.2152(5) 0.045(2) Uani 1 1 d . . . . .
C10 C 0.5430(5) 0.966(2) 0.1529(5) 0.050(2) Uani 1 1 d . . . . .
H10 H 0.596567 0.892516 0.149314 0.060 Uiso 1 1 calc R U . . .
C11 C 0.5101(7) 1.166(2) 0.0967(6) 0.062(3) Uani 1 1 d . . . . .
H11 H 0.541654 1.229581 0.056238 0.074 Uiso 1 1 calc R U . . .
C12 C 0.4299(7) 1.272(2) 0.1009(8) 0.064(3) Uani 1 1 d . . . . .
H12 H 0.407209 1.403478 0.062048 0.076 Uiso 1 1 calc R U . . .
C13 C 0.3842(7) 1.188(2) 0.1609(7) 0.062(3) Uani 1 1 d . . . . .
H13 H 0.331113 1.267005 0.163573 0.075 Uiso 1 1 calc R U . . .
C14 C 0.4156(5) 0.983(2) 0.2192(5) 0.050(2) Uani 1 1 d . . . . .
C15 C 0.3673(6) 0.889(2) 0.2830(6) 0.060(3) Uani 1 1 d . . . . .
H15 H 0.314186 0.966288 0.286054 0.072 Uiso 1 1 calc R U . . .
C16 C 0.3970(6) 0.693(2) 0.3376(7) 0.057(3) Uani 1 1 d . . . . .
H16 H 0.363634 0.633165 0.377071 0.068 Uiso 1 1 calc R U . . .
Br1 Br 0.74796(7) -0.2822(2) 0.52698(6) 0.0654(6) Uani 1 1 d . . . . .
N1 N 0.6060(4) 0.5543(15) 0.2709(4) 0.0428(18) Uani 1 1 d . . . . .
C1 C 0.5305(6) 0.6582(18) 0.2756(5) 0.042(2) Uani 1 1 d . . . . .
N2 N 0.5064(4) 0.3771(18) 0.3934(4) 0.051(2) Uani 1 1 d . . . . .

loop_
_atom_site_aniso_label
_atom_site_aniso_U_11
_atom_site_aniso_U_22
_atom_site_aniso_U_33
_atom_site_aniso_U_23
_atom_site_aniso_U_13
_atom_site_aniso_U_12
C2 0.042(6) 0.066(6) 0.039(5) -0.003(5) 0.008(4) -0.014(5)
C3 0.034(5) 0.064(6) 0.027(5) -0.012(4) 0.003(4) -0.020(4)
C4 0.048(6) 0.063(6) 0.033(5) -0.001(5) 0.002(4) -0.021(5)
C5 0.039(5) 0.053(5) 0.038(5) -0.004(4) -0.006(4) -0.006(4)
C6 0.048(5) 0.055(6) 0.049(6) 0.005(5) 0.009(5) -0.004(4)
C7 0.036(6) 0.065(6) 0.030(5) 0.004(4) 0.004(4) -0.012(4)
C8 0.039(5) 0.056(5) 0.036(5) -0.007(5) 0.006(4) -0.010(5)
C9 0.036(5) 0.060(5) 0.037(5) -0.010(5) -0.002(4) -0.005(4)
C10 0.039(5) 0.068(6) 0.042(6) -0.004(5) 0.003(5) -0.004(5)
C11 0.061(7) 0.081(7) 0.042(6) 0.003(5) -0.002(5) -0.006(6)
C12 0.054(7) 0.070(7) 0.062(8) -0.008(5) -0.016(6) -0.001(5)
C13 0.045(6) 0.081(7) 0.059(7) -0.009(6) -0.005(6) 0.004(5)
C14 0.042(6) 0.065(6) 0.041(5) -0.013(5) -0.003(5) -0.006(5)
C15 0.038(5) 0.076(7) 0.067(7) -0.011(6) 0.010(5) 0.000(5)
C16 0.038(6) 0.082(7) 0.054(7) -0.010(6) 0.019(5) -0.002(5)
Br1 0.0651(9) 0.0785(9) 0.0488(8) 0.0154(5) -0.0100(6) -0.0152(5)
N1 0.036(4) 0.060(5) 0.031(4) 0.004(4) 0.002(3) -0.005(4)
C1 0.037(5) 0.053(5) 0.035(5) -0.008(4) 0.002(4) -0.003(5)
N2 0.039(5) 0.077(5) 0.041(5) -0.010(5) 0.014(4) -0.016(4)

loop_
_atom_type_symbol
_atom_type_description
_atom_type_scat_dispersion_real
_atom_type_scat_dispersion_imag
_atom_type_scat_source
C C 0.0033 0.0016 'International Tables Vol C Tables 4.2.6.8 and 6.1.1.4'
H H 0.0000 0.0000 'International Tables Vol C Tables 4.2.6.8 and 6.1.1.4'
N N 0.0061 0.0033 'International Tables Vol C Tables 4.2.6.8 and 6.1.1.4'
Br Br -0.2901 2.4595 'International Tables Vol C Tables 4.2.6.8 and 6.1.1.4'

loop_
_exptl_crystal_face_index_h
_exptl_crystal_face_index_k
_exptl_crystal_face_index_l
_exptl_crystal_face_perp_dist
5 0 3 0.0234
0 -1 -1 0.1046
0 1 1 0.0866
-4 0 -5 0.0031
4 0 5 0.0223
-5 0 2 0.0180
5 0 -2 0.0213
-1 0 5 0.0207
1 0 -5 0.0170

loop_
_geom_angle_atom_site_label_1
_geom_angle_atom_site_label_2
_geom_angle_atom_site_label_3
_geom_angle
_geom_angle_site_symmetry_1
_geom_angle_site_symmetry_3
_geom_angle_publ_flag
N2 C2 C1 121.9(8) . . ?
N2 C2 C16 118.4(8) . . ?
C1 C2 C16 119.7(9) . . ?
N2 C3 C4 120.8(8) . . ?
N2 C3 C8 120.0(9) . . ?
C4 C3 C8 119.2(8) . . ?
C5 C4 C3 119.1(8) . . ?
C5 C4 H4 120.4 . . ?
C3 C4 H4 120.4 . . ?
C4 C5 C6 122.0(8) . . ?
C4 C5 Br1 120.4(7) . . ?
C6 C5 Br1 117.5(7) . . ?
C7 C6 C5 120.4(8) . . ?
C7 C6 H6 119.8 . . ?
C5 C6 H6 119.8 . . ?
C6 C7 C8 120.6(8) . . ?
C6 C7 H7 119.7 . . ?
C8 C7 H7 119.7 . . ?
N1 C8 C3 122.6(8) . . ?
N1 C8 C7 118.9(7) . . ?
C3 C8 C7 118.4(9) . . ?
C10 C9 C14 118.4(9) . . ?
C10 C9 C1 122.5(8) . . ?
C14 C9 C1 119.1(8) . . ?
C11 C10 C9 121.3(9) . . ?
C11 C10 H10 119.4 . . ?
C9 C10 H10 119.4 . . ?
C10 C11 C12 119.7(10) . . ?
C10 C11 H11 120.2 . . ?
C12 C11 H11 120.2 . . ?
C13 C12 C11 120.9(10) . . ?
C13 C12 H12 119.6 . . ?
C11 C12 H12 119.6 . . ?
C12 C13 C14 121.0(9) . . ?
C12 C13 H13 119.5 . . ?
C14 C13 H13 119.5 . . ?
C13 C14 C9 118.8(9) . . ?
C13 C14 C15 121.7(9) . . ?
C9 C14 C15 119.5(9) . . ?
C16 C15 C14 121.6(9) . . ?
C16 C15 H15 119.2 . . ?
C14 C15 H15 119.2 . . ?
C15 C16 C2 121.2(9) . . ?
C15 C16 H16 119.4 . . ?
C2 C16 H16 119.4 . . ?
C1 N1 C8 116.2(7) . . ?
N1 C1 C2 122.6(8) . . ?
N1 C1 C9 118.5(7) . . ?
C2 C1 C9 118.9(8) . . ?
C2 N2 C3 116.7(7) . . ?

loop_
_geom_bond_atom_site_label_1
_geom_bond_atom_site_label_2
_geom_bond_distance
_geom_bond_site_symmetry_2
_geom_bond_publ_flag
C2 N2 1.339(12) . ?
C2 C1 1.419(12) . ?
C2 C16 1.444(13) . ?
C3 N2 1.355(12) . ?
C3 C4 1.423(13) . ?
C3 C8 1.429(13) . ?
C4 C5 1.342(12) . ?
C4 H4 0.9300 . ?
C5 C6 1.419(12) . ?
C5 Br1 1.890(9) . ?
C6 C7 1.325(12) . ?
C6 H6 0.9300 . ?
C7 C8 1.431(13) . ?
C7 H7 0.9300 . ?
C8 N1 1.349(11) . ?
C9 C10 1.402(12) . ?
C9 C14 1.416(12) . ?
C9 C1 1.459(14) . ?
C10 C11 1.378(13) . ?
C10 H10 0.9300 . ?
C11 C12 1.384(15) . ?
C11 H11 0.9300 . ?
C12 C13 1.354(16) . ?
C12 H12 0.9300 . ?
C13 C14 1.410(14) . ?
C13 H13 0.9300 . ?
C14 C15 1.444(13) . ?
C15 C16 1.331(14) . ?
C15 H15 0.9300 . ?
C16 H16 0.9300 . ?
N1 C1 1.312(11) . ?

loop_
_geom_torsion_atom_site_label_1
_geom_torsion_atom_site_label_2
_geom_torsion_atom_site_label_3
_geom_torsion_atom_site_label_4
_geom_torsion
_geom_torsion_site_symmetry_1
_geom_torsion_site_symmetry_2
_geom_torsion_site_symmetry_3
_geom_torsion_site_symmetry_4
_geom_torsion_publ_flag
N2 C3 C4 C5 -177.6(8) . . . . ?
C8 C3 C4 C5 1.9(12) . . . . ?
C3 C4 C5 C6 -4.5(13) . . . . ?
C3 C4 C5 Br1 176.1(6) . . . . ?
C4 C5 C6 C7 4.2(14) . . . . ?
Br1 C5 C6 C7 -176.4(7) . . . . ?
C5 C6 C7 C8 -1.2(13) . . . . ?
N2 C3 C8 N1 -0.7(12) . . . . ?
C4 C3 C8 N1 179.8(8) . . . . ?
N2 C3 C8 C7 -179.6(7) . . . . ?
C4 C3 C8 C7 0.9(12) . . . . ?
C6 C7 C8 N1 179.8(8) . . . . ?
C6 C7 C8 C3 -1.2(13) . . . . ?
C14 C9 C10 C11 0.3(13) . . . . ?
C1 C9 C10 C11 -179.9(8) . . . . ?
C9 C10 C11 C12 -1.0(14) . . . . ?
C10 C11 C12 C13 1.9(15) . . . . ?
C11 C12 C13 C14 -2.0(15) . . . . ?
C12 C13 C14 C9 1.3(14) . . . . ?
C12 C13 C14 C15 -179.3(9) . . . . ?
C10 C9 C14 C13 -0.4(12) . . . . ?
C1 C9 C14 C13 179.8(8) . . . . ?
C10 C9 C14 C15 -179.8(8) . . . . ?
C1 C9 C14 C15 0.4(12) . . . . ?
C13 C14 C15 C16 179.4(9) . . . . ?
C9 C14 C15 C16 -1.2(14) . . . . ?
C14 C15 C16 C2 1.7(15) . . . . ?
N2 C2 C16 C15 179.7(9) . . . . ?
C1 C2 C16 C15 -1.3(14) . . . . ?
C3 C8 N1 C1 1.5(12) . . . . ?
C7 C8 N1 C1 -179.6(7) . . . . ?
C8 N1 C1 C2 -1.0(12) . . . . ?
C8 N1 C1 C9 179.3(7) . . . . ?
N2 C2 C1 N1 -0.4(13) . . . . ?
C16 C2 C1 N1 -179.3(8) . . . . ?
N2 C2 C1 C9 179.4(8) . . . . ?
C16 C2 C1 C9 0.5(12) . . . . ?
C10 C9 C1 N1 -0.1(13) . . . . ?
C14 C9 C1 N1 179.8(7) . . . . ?
C10 C9 C1 C2 -179.9(8) . . . . ?
C14 C9 C1 C2 0.0(12) . . . . ?
C1 C2 N2 C3 1.2(12) . . . . ?
C16 C2 N2 C3 -179.9(8) . . . . ?
C4 C3 N2 C2 178.8(8) . . . . ?
C8 C3 N2 C2 -0.7(12) . . . . ?
